data_2219555
loop_
_publ_author_name
'Chee, Chin Fei'
'Rahman, Noorsaadah Abdul'
'Zain, Sharifuddin M.'
'Ng, Seik Weng'

_publ_section_title
;
 Pheophorbide <i>b</i> ethyl ester from a <i>chlorella vulgaris</i>
 dietary supplement
;
_journal_coeditor_code CV2447
_journal_issue 10
_journal_name_full 'Acta Crystallographica Section E'
_journal_page_first o1986
_journal_paper_doi 10.1107/S160053680802970X
_journal_volume 64
_journal_year 2008
_chemical_formula_moiety 'C37 H38 N4 O6'
_chemical_formula_sum 'C37 H38 N4 O6'
_chemical_formula_weight 634.71
_chemical_name_common 'Pheophorbide b ethyl ester'
_space_group_IT_number 4
_symmetry_cell_setting monoclinic
_symmetry_space_group_name_Hall 'P 2yb'
_symmetry_space_group_name_H-M 'P 1 21 1'
_atom_sites_solution_hydrogens geom
_atom_sites_solution_primary direct
_atom_sites_solution_secondary difmap
_audit_creation_method SHELXL-97
_cell_angle_alpha 90.00
_cell_angle_beta 112.300(2)
_cell_angle_gamma 90.00
_cell_formula_units_Z 2
_cell_length_a 7.0222(2)
_cell_length_b 30.5501(7)
_cell_length_c 7.8539(2)
_cell_measurement_reflns_used 3714
_cell_measurement_temperature 100(2)
_cell_measurement_theta_max 28.4
_cell_measurement_theta_min 2.7
_cell_volume 1558.88(7)
_computing_cell_refinement 'SAINT (Bruker, 2007)'
_computing_data_collection 'APEX2 (Bruker, 2007)'
_computing_data_reduction 'SAINT (Bruker, 2007)'
_computing_molecular_graphics 'X-SEED (Barbour, 2001)'
_computing_publication_material 'publCIF (Westrip, 2008)'
_computing_structure_refinement 'SHELXL97 (Sheldrick, 2008)'
_computing_structure_solution 'SHELXS97 (Sheldrick, 2008)'
_diffrn_ambient_temperature 100(2)
_diffrn_measured_fraction_theta_full 0.998
_diffrn_measured_fraction_theta_max 0.998
_diffrn_measurement_device_type 'Bruker SMART APEX'
_diffrn_measurement_method \w
_diffrn_radiation_monochromator graphite
_diffrn_radiation_source 'fine-focus sealed tube'
_diffrn_radiation_type MoK\a
_diffrn_radiation_wavelength 0.71073
_diffrn_reflns_av_R_equivalents 0.0540
_diffrn_reflns_av_sigmaI/netI 0.0529
_diffrn_reflns_limit_h_max 9
_diffrn_reflns_limit_h_min -9
_diffrn_reflns_limit_k_max 39
_diffrn_reflns_limit_k_min -39
_diffrn_reflns_limit_l_max 10
_diffrn_reflns_limit_l_min -9
_diffrn_reflns_number 14310
_diffrn_reflns_theta_full 27.50
_diffrn_reflns_theta_max 27.50
_diffrn_reflns_theta_min 1.33
_diffrn_standards_decay_% 0
_diffrn_standards_interval_count 0
_diffrn_standards_interval_time 0
_diffrn_standards_number 0
_exptl_absorpt_coefficient_mu 0.093
_exptl_absorpt_correction_type none
_exptl_crystal_colour Brown
_exptl_crystal_density_diffrn 1.352
_exptl_crystal_density_method 'not measured'
_exptl_crystal_description Plate
_exptl_crystal_F_000 672
_exptl_crystal_size_max 0.35
_exptl_crystal_size_mid 0.20
_exptl_crystal_size_min 0.01
_refine_diff_density_max 0.545
_refine_diff_density_min -0.381
_refine_ls_extinction_method none
_refine_ls_goodness_of_fit_ref 1.174
_refine_ls_hydrogen_treatment mixed
_refine_ls_matrix_type full
_refine_ls_number_parameters 438
_refine_ls_number_reflns 3633
_refine_ls_number_restraints 3
_refine_ls_restrained_S_all 1.173
_refine_ls_R_factor_all 0.0776
_refine_ls_R_factor_gt 0.0635
_refine_ls_shift/su_max 0.001
_refine_ls_shift/su_mean 0.001
_refine_ls_structure_factor_coef Fsqd
_refine_ls_weighting_details 'calc w=1/[\s^2^(Fo^2^)+(0.0986P)^2^+0.882P] where P=(Fo^2^+2Fc^2^)/3'
_refine_ls_weighting_scheme calc
_refine_ls_wR_factor_gt 0.1655
_refine_ls_wR_factor_ref 0.1774
_reflns_number_gt 3100
_reflns_number_total 3633
_reflns_threshold_expression I>2\s(I)
_cod_data_source_file cv2447.cif
_cod_data_source_block I
_cod_depositor_comments
;
The following automatic conversions were performed:
'_symmetry_cell_setting' value 'Monoclinic' changed to 'monoclinic'
according to '/home/saulius/struct/CIF-dictionaries/cif_core.dic'
dictionary named 'cif_core.dic' version 2.4.1 from
2010-06-29.

'_exptl_absorpt_correction_type' value 'None' changed to
'none' according to '/home/saulius/struct/CIF-dictionaries/cif_core.dic'
dictionary named 'cif_core.dic' version 2.4.1 from 2010-06-29.

Automatic conversion script
Id: cif_fix_enum 1527 2010-12-29 10:47:43Z saulius 

The following automatic conversions were performed:

'_symmetry_cell_setting' value 'Monoclinic' changed to 'monoclinic'
according to /home/saulius/struct/CIF-dictionaries/cif_core.dic
dictionary named 'cif_core.dic' version 2.4.1 from
2010-06-29.

'_exptl_absorpt_correction_type' value 'None' changed to
'none' according to
/home/saulius/struct/CIF-dictionaries/cif_core.dic dictionary named
'cif_core.dic' version 2.4.1 from 2010-06-29.

Automatic conversion script
Id: cif_fix_values 1715 2011-07-08 13:25:40Z adriana 
;
_cod_original_cell_volume 1558.87(7)
_cod_original_sg_symbol_H-M 'P 21'
_cod_database_code 2219555
_cod_database_fobs_code 2219555

loop_
_symmetry_equiv_pos_as_xyz
'x, y, z'
'-x, y+1/2, -z'

loop_
_atom_site_type_symbol
_atom_site_label
_atom_site_fract_x
_atom_site_fract_y
_atom_site_fract_z
_atom_site_U_iso_or_equiv
_atom_site_adp_type
_atom_site_calc_flag
_atom_site_refinement_flags
_atom_site_occupancy
O O1 0.4731(6) 0.50000(12) 0.2630(5) 0.0208(8) Uani d . 1
O O2 0.2600(6) 0.49420(13) 0.4146(6) 0.0291(9) Uani d . 1
O O3 -0.0879(6) 0.43359(11) 0.0419(5) 0.0197(8) Uani d . 1
O O4 -0.2243(5) 0.39650(12) 0.2153(5) 0.0194(7) Uani d . 1
O O5 -0.1704(5) 0.33907(12) -0.1938(4) 0.0185(7) Uani d . 1
O O6 0.2153(7) 0.07387(13) 0.9416(5) 0.0317(9) Uani d . 1
N N1 0.3166(7) 0.25068(14) 0.8896(6) 0.0151(8) Uani d D 1
H H1N 0.236(11) 0.251(3) 0.772(3) 0.06(3) Uiso d D 1
N N2 0.2567(6) 0.32123(13) 0.6242(5) 0.0144(8) Uani d . 1
N N3 0.0540(6) 0.25217(13) 0.3274(5) 0.0132(8) Uani d D 1
H H3N 0.101(8) 0.2426(19) 0.441(3) 0.019(15) Uiso d D 1
N N4 0.1148(6) 0.18688(13) 0.5768(5) 0.0145(8) Uani d . 1
C C1 0.3315(7) 0.21173(16) 0.9824(6) 0.0136(9) Uani d . 1
C C2 0.4415(7) 0.22289(17) 1.1778(6) 0.0147(9) Uani d . 1
C C3 0.4902(9) 0.19315(19) 1.3358(7) 0.0270(12) Uani d . 1
H H3 0.5425 0.2079 1.4508 0.032 Uiso calc R 1
C C4 0.4778(11) 0.1527(2) 1.3517(8) 0.0388(16) Uani d . 1
H H4A 0.4273 0.1348 1.2451 0.047 Uiso calc R 1
H H4B 0.5187 0.1399 1.4704 0.047 Uiso calc R 1
C C5 0.4844(7) 0.26621(16) 1.1902(6) 0.0149(9) Uani d . 1
C C6 0.6018(8) 0.29141(17) 1.3629(6) 0.0173(10) Uani d . 1
H H6A 0.7268 0.2753 1.4360 0.026 Uiso calc R 1
H H6B 0.5155 0.2952 1.4349 0.026 Uiso calc R 1
H H6C 0.6395 0.3202 1.3303 0.026 Uiso calc R 1
C C7 0.4064(7) 0.28444(16) 1.0051(6) 0.0135(9) Uani d . 1
C C8 0.4182(7) 0.32710(16) 0.9564(6) 0.0129(9) Uani d . 1
H H8 0.4804 0.3471 1.0545 0.016 Uiso calc R 1
C C9 0.3481(7) 0.34462(16) 0.7770(6) 0.0142(9) Uani d . 1
C C10 0.3693(7) 0.39297(15) 0.7423(6) 0.0132(9) Uani d . 1
H H10 0.5172 0.4018 0.8000 0.016 Uiso calc R 1
C C11 0.2387(9) 0.42253(16) 0.8135(7) 0.0200(10) Uani d . 1
H H11A 0.2931 0.4215 0.9482 0.030 Uiso calc R 1
H H11B 0.0959 0.4122 0.7647 0.030 Uiso calc R 1
H H11C 0.2439 0.4527 0.7729 0.030 Uiso calc R 1
C C12 0.2977(7) 0.39420(16) 0.5286(6) 0.0137(9) Uani d . 1
H H12 0.1865 0.4165 0.4753 0.016 Uiso calc R 1
C C13 0.4771(7) 0.40329(15) 0.4667(6) 0.0151(9) Uani d . 1
H H13A 0.5884 0.3820 0.5277 0.018 Uiso calc R 1
H H13B 0.4289 0.3983 0.3324 0.018 Uiso calc R 1
C C14 0.5668(8) 0.44977(16) 0.5091(7) 0.0187(10) Uani d . 1
H H14A 0.6030 0.4562 0.6413 0.022 Uiso calc R 1
H H14B 0.6944 0.4514 0.4839 0.022 Uiso calc R 1
C C15 0.4162(8) 0.48372(16) 0.3950(7) 0.0180(10) Uani d . 1
C C16 0.3316(9) 0.53099(19) 0.1365(7) 0.0243(11) Uani d . 1
H H16A 0.1884 0.5210 0.1061 0.029 Uiso calc R 1
H H16B 0.3571 0.5320 0.0209 0.029 Uiso calc R 1
C C17 0.3570(9) 0.5764(2) 0.2186(9) 0.0294(12) Uani d . 1
H H17A 0.2695 0.5970 0.1262 0.044 Uiso calc R 1
H H17B 0.5011 0.5855 0.2576 0.044 Uiso calc R 1
H H17C 0.3167 0.5762 0.3252 0.044 Uiso calc R 1
C C18 0.2128(7) 0.34861(15) 0.4764(6) 0.0137(9) Uani d . 1
C C19 0.1041(7) 0.33397(15) 0.3001(6) 0.0139(9) Uani d . 1
C C20 0.0327(7) 0.36154(15) 0.1264(6) 0.0131(9) Uani d . 1
H H20 0.1544 0.3737 0.1058 0.016 Uiso calc R 1
C C21 -0.1089(7) 0.39854(15) 0.1341(6) 0.0135(9) Uani d . 1
C C22 -0.2130(8) 0.47095(16) 0.0499(7) 0.0200(10) Uani d . 1
H H22A -0.1934 0.4948 -0.0251 0.030 Uiso calc R 1
H H22B -0.1714 0.4807 0.1777 0.030 Uiso calc R 1
H H22C -0.3583 0.4624 0.0024 0.030 Uiso calc R 1
C C23 -0.0867(7) 0.32839(16) -0.0327(7) 0.0158(9) Uani d . 1
C C24 -0.0692(7) 0.28555(15) 0.0547(6) 0.0128(9) Uani d . 1
C C25 0.0404(7) 0.29118(16) 0.2478(7) 0.0147(9) Uani d . 1
C C26 -0.1222(7) 0.24197(16) 0.0190(6) 0.0139(9) Uani d . 1
C C27 -0.2368(8) 0.22101(17) -0.1630(7) 0.0191(10) Uani d . 1
H H27A -0.3305 0.2424 -0.2461 0.029 Uiso calc R 1
H H27B -0.3163 0.1961 -0.1465 0.029 Uiso calc R 1
H H27C -0.1389 0.2107 -0.2158 0.029 Uiso calc R 1
C C28 -0.0448(7) 0.22063(16) 0.1955(6) 0.0145(9) Uani d . 1
C C29 -0.0575(7) 0.17779(16) 0.2429(7) 0.0143(9) Uani d . 1
H H29 -0.1221 0.1577 0.1458 0.017 Uiso calc R 1
C C30 0.0173(7) 0.16128(16) 0.4234(7) 0.0157(9) Uani d . 1
C C31 0.0040(7) 0.11672(16) 0.4739(7) 0.0180(10) Uani d . 1
C C32 -0.0871(8) 0.07875(17) 0.3481(7) 0.0217(10) Uani d . 1
H H32A -0.1830 0.0899 0.2278 0.026 Uiso calc R 1
H H32B -0.1672 0.0605 0.4011 0.026 Uiso calc R 1
C C33 0.0764(9) 0.0507(2) 0.3185(9) 0.0298(12) Uani d . 1
H H33A 0.0127 0.0240 0.2519 0.045 Uiso calc R 1
H H33B 0.1821 0.0428 0.4380 0.045 Uiso calc R 1
H H33C 0.1397 0.0671 0.2465 0.045 Uiso calc R 1
C C34 0.0948(8) 0.11562(17) 0.6626(7) 0.0207(11) Uani d . 1
C C35 0.1192(9) 0.07653(17) 0.7743(7) 0.0216(10) Uani d . 1
H H35 0.0550 0.0506 0.7124 0.026 Uiso calc R 1
C C36 0.1628(8) 0.15993(17) 0.7220(7) 0.0177(10) Uani d . 1
C C37 0.2647(8) 0.17179(16) 0.9098(7) 0.0194(10) Uani d . 1
H H37 0.2893 0.1486 0.9960 0.023 Uiso calc R 1

loop_
_atom_site_aniso_label
_atom_site_aniso_U_11
_atom_site_aniso_U_22
_atom_site_aniso_U_33
_atom_site_aniso_U_12
_atom_site_aniso_U_13
_atom_site_aniso_U_23
O1 0.0238(18) 0.0243(19) 0.0161(17) 0.0037(15) 0.0096(14) 0.0056(14)
O2 0.027(2) 0.025(2) 0.041(2) 0.0052(16) 0.0194(18) 0.0084(17)
O3 0.0251(19) 0.0137(17) 0.0232(19) 0.0047(14) 0.0125(15) 0.0038(14)
O4 0.0182(16) 0.0191(18) 0.0251(18) 0.0012(14) 0.0130(14) 0.0029(14)
O5 0.0202(17) 0.0240(19) 0.0094(16) 0.0010(14) 0.0034(13) 0.0023(13)
O6 0.052(3) 0.021(2) 0.023(2) -0.0026(18) 0.0138(18) 0.0042(16)
N1 0.0177(19) 0.0155(19) 0.0128(19) 0.0002(15) 0.0068(16) 0.0017(15)
N2 0.017(2) 0.012(2) 0.014(2) -0.0004(15) 0.0055(16) 0.0021(15)
N3 0.0161(19) 0.0112(19) 0.0125(19) 0.0002(15) 0.0058(16) 0.0006(15)
N4 0.0158(19) 0.016(2) 0.0136(19) -0.0003(15) 0.0080(16) 0.0009(15)
C1 0.014(2) 0.018(2) 0.012(2) 0.0036(18) 0.0081(17) 0.0018(17)
C2 0.014(2) 0.021(2) 0.012(2) 0.0024(18) 0.0078(18) 0.0013(18)
C3 0.041(3) 0.024(3) 0.012(2) 0.000(2) 0.006(2) 0.002(2)
C4 0.053(4) 0.032(3) 0.018(3) -0.008(3) -0.002(3) 0.006(2)
C5 0.015(2) 0.020(2) 0.010(2) 0.0031(18) 0.0055(18) 0.0038(17)
C6 0.016(2) 0.026(3) 0.010(2) 0.0034(19) 0.0058(18) -0.0005(18)
C7 0.011(2) 0.016(2) 0.014(2) 0.0004(17) 0.0057(17) -0.0003(17)
C8 0.011(2) 0.018(2) 0.009(2) -0.0013(17) 0.0034(16) 0.0002(17)
C9 0.013(2) 0.018(2) 0.011(2) 0.0022(18) 0.0044(17) 0.0031(17)
C10 0.017(2) 0.013(2) 0.009(2) -0.0014(18) 0.0048(17) -0.0019(17)
C11 0.032(3) 0.014(2) 0.018(2) 0.002(2) 0.014(2) 0.0001(18)
C12 0.016(2) 0.013(2) 0.014(2) 0.0024(17) 0.0089(17) 0.0027(17)
C13 0.017(2) 0.015(2) 0.016(2) 0.0011(18) 0.0088(18) 0.0022(17)
C14 0.023(3) 0.018(2) 0.013(2) -0.0040(19) 0.0049(19) 0.0009(18)
C15 0.018(2) 0.015(2) 0.023(2) -0.0048(18) 0.0096(19) -0.0008(19)
C16 0.024(3) 0.027(3) 0.020(3) 0.007(2) 0.007(2) 0.007(2)
C17 0.027(3) 0.026(3) 0.037(3) 0.004(2) 0.015(2) 0.003(2)
C18 0.014(2) 0.014(2) 0.014(2) 0.0047(17) 0.0060(18) 0.0012(17)
C19 0.015(2) 0.015(2) 0.013(2) 0.0012(17) 0.0065(17) 0.0039(17)
C20 0.015(2) 0.015(2) 0.010(2) 0.0020(18) 0.0054(17) 0.0009(16)
C21 0.016(2) 0.009(2) 0.016(2) -0.0018(17) 0.0053(17) -0.0015(17)
C22 0.022(2) 0.010(2) 0.028(3) 0.0020(18) 0.010(2) -0.0006(19)
C23 0.014(2) 0.018(2) 0.016(2) 0.0022(18) 0.0062(18) -0.0001(18)
C24 0.009(2) 0.019(2) 0.012(2) 0.0030(17) 0.0056(17) 0.0004(17)
C25 0.009(2) 0.021(2) 0.015(2) 0.0041(18) 0.0054(17) 0.0026(18)
C26 0.011(2) 0.019(2) 0.013(2) 0.0066(18) 0.0072(18) 0.0017(18)
C27 0.019(2) 0.021(3) 0.016(2) -0.002(2) 0.0052(19) -0.0046(19)
C28 0.009(2) 0.019(2) 0.015(2) 0.0037(17) 0.0051(17) -0.0012(18)
C29 0.013(2) 0.013(2) 0.018(2) -0.0019(17) 0.0075(18) -0.0042(18)
C30 0.014(2) 0.014(2) 0.022(2) -0.0014(17) 0.0100(19) -0.0038(18)
C31 0.012(2) 0.019(2) 0.024(3) -0.0003(18) 0.0080(19) 0.001(2)
C32 0.021(2) 0.018(3) 0.022(3) -0.001(2) 0.004(2) 0.000(2)
C33 0.032(3) 0.026(3) 0.031(3) 0.002(2) 0.011(2) -0.007(2)
C34 0.027(3) 0.017(3) 0.021(2) 0.000(2) 0.011(2) 0.0016(19)
C35 0.033(3) 0.014(2) 0.022(2) -0.005(2) 0.015(2) 0.0004(19)
C36 0.016(2) 0.016(2) 0.023(2) 0.0008(18) 0.0107(19) -0.0003(19)
C37 0.030(3) 0.012(2) 0.018(2) 0.003(2) 0.011(2) 0.0032(18)

loop_
_atom_type_symbol
_atom_type_description
_atom_type_scat_dispersion_real
_atom_type_scat_dispersion_imag
_atom_type_scat_source
C C 0.0033 0.0000 'International Tables Vol C Tables 4.2.6.8 and 6.1.1.4'
H H 0.0000 0.0000 'International Tables Vol C Tables 4.2.6.8 and 6.1.1.4'
N N 0.0061 0.0000 'International Tables Vol C Tables 4.2.6.8 and 6.1.1.4'
O O 0.0106 0.0000 'International Tables Vol C Tables 4.2.6.8 and 6.1.1.4'

loop_
_geom_angle_atom_site_label_1
_geom_angle_atom_site_label_2
_geom_angle_atom_site_label_3
_geom_angle
C15 O1 C16 116.3(4)
C21 O3 C22 114.4(4)
C7 N1 C1 112.2(4)
C7 N1 H1N 131(6)
C1 N1 H1N 116(6)
C9 N2 C18 108.2(4)
C25 N3 C28 110.1(4)
C25 N3 H3N 135(4)
C28 N3 H3N 115(4)
C36 N4 C30 106.0(4)
C37 C1 N1 127.6(4)
C37 C1 C2 127.5(4)
N1 C1 C2 104.8(4)
C5 C2 C3 124.8(5)
C5 C2 C1 108.4(4)
C3 C2 C1 126.8(5)
C4 C3 C2 133.9(5)
C4 C3 H3 113.0
C2 C3 H3 113.0
C3 C4 H4A 120.0
C3 C4 H4B 120.0
H4A C4 H4B 120.0
C2 C5 C7 108.3(4)
C2 C5 C6 126.6(4)
C7 C5 C6 125.1(4)
C5 C6 H6A 109.5
C5 C6 H6B 109.5
H6A C6 H6B 109.5
C5 C6 H6C 109.5
H6A C6 H6C 109.5
H6B C6 H6C 109.5
N1 C7 C8 126.7(4)
N1 C7 C5 106.2(4)
C8 C7 C5 127.1(4)
C7 C8 C9 127.2(4)
C7 C8 H8 116.4
C9 C8 H8 116.4
N2 C9 C8 124.2(4)
N2 C9 C10 114.0(4)
C8 C9 C10 121.8(4)
C9 C10 C11 113.2(4)
C9 C10 C12 101.7(4)
C11 C10 C12 112.6(4)
C9 C10 H10 109.7
C11 C10 H10 109.7
C12 C10 H10 109.7
C10 C11 H11A 109.5
C10 C11 H11B 109.5
H11A C11 H11B 109.5
C10 C11 H11C 109.5
H11A C11 H11C 109.5
H11B C11 H11C 109.5
C18 C12 C13 111.6(4)
C18 C12 C10 101.7(4)
C13 C12 C10 112.1(4)
C18 C12 H12 110.4
C13 C12 H12 110.4
C10 C12 H12 110.4
C14 C13 C12 114.6(4)
C14 C13 H13A 108.6
C12 C13 H13A 108.6
C14 C13 H13B 108.6
C12 C13 H13B 108.6
H13A C13 H13B 107.6
C15 C14 C13 111.7(4)
C15 C14 H14A 109.3
C13 C14 H14A 109.3
C15 C14 H14B 109.3
C13 C14 H14B 109.3
H14A C14 H14B 107.9
O2 C15 O1 123.5(5)
O2 C15 C14 124.9(5)
O1 C15 C14 111.5(4)
O1 C16 C17 111.5(5)
O1 C16 H16A 109.3
C17 C16 H16A 109.3
O1 C16 H16B 109.3
C17 C16 H16B 109.3
H16A C16 H16B 108.0
C16 C17 H17A 109.5
C16 C17 H17B 109.5
H17A C17 H17B 109.5
C16 C17 H17C 109.5
H17A C17 H17C 109.5
H17B C17 H17C 109.5
N2 C18 C19 121.0(4)
N2 C18 C12 113.3(4)
C19 C18 C12 125.7(4)
C18 C19 C25 126.5(4)
C18 C19 C20 126.3(4)
C25 C19 C20 107.2(4)
C19 C20 C21 112.0(4)
C19 C20 C23 104.5(4)
C21 C20 C23 110.4(4)
C19 C20 H20 109.9
C21 C20 H20 109.9
C23 C20 H20 109.9
O4 C21 O3 124.3(4)
O4 C21 C20 124.2(4)
O3 C21 C20 111.5(4)
O3 C22 H22A 109.5
O3 C22 H22B 109.5
H22A C22 H22B 109.5
O3 C22 H22C 109.5
H22A C22 H22C 109.5
H22B C22 H22C 109.5
O5 C23 C24 130.4(5)
O5 C23 C20 123.4(4)
C24 C23 C20 106.1(4)
C26 C24 C25 109.1(4)
C26 C24 C23 143.1(4)
C25 C24 C23 107.8(4)
N3 C25 C19 138.0(5)
N3 C25 C24 107.7(4)
C19 C25 C24 114.2(4)
C24 C26 C28 105.5(4)
C24 C26 C27 127.8(4)
C28 C26 C27 126.7(4)
C26 C27 H27A 109.5
C26 C27 H27B 109.5
H27A C27 H27B 109.5
C26 C27 H27C 109.5
H27A C27 H27C 109.5
H27B C27 H27C 109.5
C29 C28 N3 121.6(4)
C29 C28 C26 130.8(4)
N3 C28 C26 107.6(4)
C28 C29 C30 125.3(4)
C28 C29 H29 117.3
C30 C29 H29 117.3
N4 C30 C29 123.3(4)
N4 C30 C31 111.1(4)
C29 C30 C31 125.6(4)
C34 C31 C30 105.7(4)
C34 C31 C32 126.8(5)
C30 C31 C32 127.5(5)
C31 C32 C33 112.3(4)
C31 C32 H32A 109.1
C33 C32 H32A 109.1
C31 C32 H32B 109.1
C33 C32 H32B 109.1
H32A C32 H32B 107.9
C32 C33 H33A 109.5
C32 C33 H33B 109.5
H33A C33 H33B 109.5
C32 C33 H33C 109.5
H33A C33 H33C 109.5
H33B C33 H33C 109.5
C31 C34 C36 106.6(4)
C31 C34 C35 124.9(5)
C36 C34 C35 128.5(5)
O6 C35 C34 126.2(5)
O6 C35 H35 116.9
C34 C35 H35 116.9
N4 C36 C37 126.2(5)
N4 C36 C34 110.6(4)
C37 C36 C34 123.1(5)
C1 C37 C36 128.7(5)
C1 C37 H37 115.7
C36 C37 H37 115.7

loop_
_geom_bond_atom_site_label_1
_geom_bond_atom_site_label_2
_geom_bond_distance
O1 C15 1.340(6)
O1 C16 1.456(6)
O2 C15 1.207(6)
O3 C21 1.332(6)
O3 C22 1.456(6)
O4 C21 1.208(6)
O5 C23 1.220(6)
O6 C35 1.231(7)
N1 C7 1.360(6)
N1 C1 1.379(6)
N1 H1N 0.88(3)
N2 C9 1.333(6)
N2 C18 1.368(6)
N3 C25 1.332(6)
N3 C28 1.392(6)
N3 H3N 0.88(3)
N4 C36 1.342(6)
N4 C30 1.380(6)
C1 C37 1.353(7)
C1 C2 1.472(6)
C2 C5 1.352(7)
C2 C3 1.470(7)
C3 C4 1.248(9)
C3 H3 0.9500
C4 H4A 0.9500
C4 H4B 0.9500
C5 C7 1.456(6)
C5 C6 1.505(7)
C6 H6A 0.9800
C6 H6B 0.9800
C6 H6C 0.9800
C7 C8 1.370(7)
C8 C9 1.410(6)
C8 H8 0.9500
C9 C10 1.519(7)
C10 C11 1.535(7)
C10 C12 1.559(6)
C10 H10 1.0000
C11 H11A 0.9800
C11 H11B 0.9800
C11 H11C 0.9800
C12 C18 1.509(7)
C12 C13 1.538(6)
C12 H12 1.0000
C13 C14 1.538(7)
C13 H13A 0.9900
C13 H13B 0.9900
C14 C15 1.509(7)
C14 H14A 0.9900
C14 H14B 0.9900
C16 C17 1.511(8)
C16 H16A 0.9900
C16 H16B 0.9900
C17 H17A 0.9800
C17 H17B 0.9800
C17 H17C 0.9800
C18 C19 1.378(6)
C19 C25 1.392(7)
C19 C20 1.518(6)
C20 C21 1.522(6)
C20 C23 1.579(6)
C20 H20 1.0000
C22 H22A 0.9800
C22 H22B 0.9800
C22 H22C 0.9800
C23 C24 1.461(7)
C24 C26 1.382(7)
C24 C25 1.427(6)
C26 C28 1.439(6)
C26 C27 1.493(7)
C27 H27A 0.9800
C27 H27B 0.9800
C27 H27C 0.9800
C28 C29 1.373(7)
C29 C30 1.405(7)
C29 H29 0.9500
C30 C31 1.431(7)
C31 C34 1.373(7)
C31 C32 1.500(7)
C32 C33 1.520(8)
C32 H32A 0.9900
C32 H32B 0.9900
C33 H33A 0.9800
C33 H33B 0.9800
C33 H33C 0.9800
C34 C36 1.452(7)
C34 C35 1.453(7)
C35 H35 0.9500
C36 C37 1.420(7)
C37 H37 0.9500

loop_
_geom_hbond_atom_site_label_D
_geom_hbond_atom_site_label_H
_geom_hbond_atom_site_label_A
_geom_hbond_distance_DH
_geom_hbond_distance_HA
_geom_hbond_distance_DA
_geom_hbond_angle_DHA
_geom_hbond_publ_flag
N1 H1N N2 0.88(3) 2.48(9) 2.915(6) 111(7) yes
N1 H1N N4 0.88(3) 2.42(8) 3.033(6) 127(8) yes
N3 H3N N4 0.88(3) 1.99(4) 2.713(5) 139(5) yes

loop_
_geom_torsion_atom_site_label_1
_geom_torsion_atom_site_label_2
_geom_torsion_atom_site_label_3
_geom_torsion_atom_site_label_4
_geom_torsion
C7 N1 C1 C37 -177.9(5)
C7 N1 C1 C2 0.6(5)
C37 C1 C2 C5 178.4(5)
N1 C1 C2 C5 0.0(5)
C37 C1 C2 C3 -4.1(8)
N1 C1 C2 C3 177.5(5)
C5 C2 C3 C4 -173.5(7)
C1 C2 C3 C4 9.4(11)
C3 C2 C5 C7 -178.1(4)
C1 C2 C5 C7 -0.5(5)
C3 C2 C5 C6 4.8(8)
C1 C2 C5 C6 -177.7(4)
C1 N1 C7 C8 179.9(4)
C1 N1 C7 C5 -0.9(5)
C2 C5 C7 N1 0.9(5)
C6 C5 C7 N1 178.1(4)
C2 C5 C7 C8 -179.9(4)
C6 C5 C7 C8 -2.7(8)
N1 C7 C8 C9 -3.0(8)
C5 C7 C8 C9 178.0(4)
C18 N2 C9 C8 -179.1(4)
C18 N2 C9 C10 1.7(5)
C7 C8 C9 N2 0.3(8)
C7 C8 C9 C10 179.4(4)
N2 C9 C10 C11 113.3(4)
C8 C9 C10 C11 -65.9(6)
N2 C9 C10 C12 -7.8(5)
C8 C9 C10 C12 173.0(4)
C9 C10 C12 C18 9.8(4)
C11 C10 C12 C18 -111.7(4)
C9 C10 C12 C13 -109.5(4)
C11 C10 C12 C13 129.0(4)
C18 C12 C13 C14 177.9(4)
C10 C12 C13 C14 -68.7(5)
C12 C13 C14 C15 -68.1(5)
C16 O1 C15 O2 -1.7(7)
C16 O1 C15 C14 176.1(4)
C13 C14 C15 O2 70.4(7)
C13 C14 C15 O1 -107.3(5)
C15 O1 C16 C17 81.0(6)
C9 N2 C18 C19 -175.3(4)
C9 N2 C18 C12 5.7(5)
C13 C12 C18 N2 109.5(4)
C10 C12 C18 N2 -10.2(5)
C13 C12 C18 C19 -69.4(6)
C10 C12 C18 C19 170.9(4)
N2 C18 C19 C25 -5.0(7)
C12 C18 C19 C25 173.9(4)
N2 C18 C19 C20 175.5(4)
C12 C18 C19 C20 -5.6(7)
C18 C19 C20 C21 -59.4(6)
C25 C19 C20 C21 121.0(4)
C18 C19 C20 C23 -178.9(4)
C25 C19 C20 C23 1.5(5)
C22 O3 C21 O4 1.7(7)
C22 O3 C21 C20 -177.6(4)
C19 C20 C21 O4 -31.4(6)
C23 C20 C21 O4 84.6(5)
C19 C20 C21 O3 147.9(4)
C23 C20 C21 O3 -96.1(4)
C19 C20 C23 O5 178.5(4)
C21 C20 C23 O5 58.0(6)
C19 C20 C23 C24 -2.4(4)
C21 C20 C23 C24 -122.9(4)
O5 C23 C24 C26 0.1(10)
C20 C23 C24 C26 -178.9(6)
O5 C23 C24 C25 -178.6(5)
C20 C23 C24 C25 2.3(5)
C28 N3 C25 C19 -179.8(5)
C28 N3 C25 C24 -0.9(5)
C18 C19 C25 N3 -0.8(9)
C20 C19 C25 N3 178.8(5)
C18 C19 C25 C24 -179.7(4)
C20 C19 C25 C24 -0.1(5)
C26 C24 C25 N3 0.1(5)
C23 C24 C25 N3 179.3(4)
C26 C24 C25 C19 179.3(4)
C23 C24 C25 C19 -1.5(5)
C25 C24 C26 C28 0.7(5)
C23 C24 C26 C28 -178.1(6)
C25 C24 C26 C27 -179.8(4)
C23 C24 C26 C27 1.5(9)
C25 N3 C28 C29 -178.2(4)
C25 N3 C28 C26 1.3(5)
C24 C26 C28 C29 178.3(5)
C27 C26 C28 C29 -1.3(8)
C24 C26 C28 N3 -1.2(5)
C27 C26 C28 N3 179.2(4)
N3 C28 C29 C30 2.5(7)
C26 C28 C29 C30 -176.9(4)
C36 N4 C30 C29 179.8(4)
C36 N4 C30 C31 -0.2(5)
C28 C29 C30 N4 -0.2(7)
C28 C29 C30 C31 179.8(5)
N4 C30 C31 C34 0.4(6)
C29 C30 C31 C34 -179.6(5)
N4 C30 C31 C32 -178.9(5)
C29 C30 C31 C32 1.1(8)
C34 C31 C32 C33 -78.8(7)
C30 C31 C32 C33 100.3(6)
C30 C31 C34 C36 -0.4(5)
C32 C31 C34 C36 178.8(5)
C30 C31 C34 C35 -178.9(5)
C32 C31 C34 C35 0.3(9)
C31 C34 C35 O6 173.3(6)
C36 C34 C35 O6 -4.9(9)
C30 N4 C36 C37 -179.8(5)
C30 N4 C36 C34 -0.1(5)
C31 C34 C36 N4 0.3(6)
C35 C34 C36 N4 178.8(5)
C31 C34 C36 C37 -180.0(5)
C35 C34 C36 C37 -1.5(8)
N1 C1 C37 C36 -0.3(9)
C2 C1 C37 C36 -178.4(5)
N4 C36 C37 C1 1.1(9)
C34 C36 C37 C1 -178.6(5)
